data_7054830
loop_
_publ_author_name
'Huixia, Xu'
'Peng, Sun'
'Dan, Zhao'
'Tingting, Yang'
'Yuying, Hao'
'Hua, Wang'
'Heping, Shi'
'Bingshe, Xu'

_publ_section_title
;
 Synthesis and photoelectric performances of blue-green emitting iridium
 phenylpyridine complexes using N,N&#x2032;-heteroaromatic ancillary
 ligands
;
_journal_issue 7
_journal_name_full 'New J. Chem.'
_journal_page_first 5293
_journal_paper_doi 10.1039/C5NJ00195A
_journal_volume 39
_journal_year 2015
_chemical_formula_sum 'C36 H24 F3 Ir N6'
_chemical_formula_weight 789.81
_chemical_name_systematic
;
?
;
_space_group_IT_number 2
_symmetry_cell_setting triclinic
_symmetry_space_group_name_Hall '-P 1'
_symmetry_space_group_name_H-M 'P -1'
_atom_sites_solution_hydrogens geom
_atom_sites_solution_primary direct
_atom_sites_solution_secondary difmap
_audit_creation_method SHELXL-97
_audit_update_record
;
2012-10-10 deposited with the CCDC.
2015-04-13 downloaded from the CCDC.
;
_cell_angle_alpha 94.040(5)
_cell_angle_beta 94.595(5)
_cell_angle_gamma 105.072(5)
_cell_formula_units_Z 2
_cell_length_a 9.979(5)
_cell_length_b 12.906(7)
_cell_length_c 13.397(7)
_cell_measurement_reflns_used 2853
_cell_measurement_temperature 293(2)
_cell_measurement_theta_max 20.51
_cell_measurement_theta_min 2.31
_cell_volume 1653.2(15)
_computing_cell_refinement 'Bruker SAINT'
_computing_data_collection 'Bruker APEX2'
_computing_data_reduction 'Bruker SAINT'
_computing_molecular_graphics 'Bruker SHELXTL'
_computing_publication_material 'Bruker SHELXTL'
_computing_structure_refinement 'SHELXL-97 (Sheldrick, 2008)'
_computing_structure_solution 'SHELXS-97 (Sheldrick, 2008)'
_diffrn_ambient_temperature 293(2)
_diffrn_measured_fraction_theta_full 0.988
_diffrn_measured_fraction_theta_max 0.988
_diffrn_measurement_device_type 'Bruker APEX-II CCD'
_diffrn_measurement_method '\f and \w scans'
_diffrn_radiation_monochromator graphite
_diffrn_radiation_source 'fine-focus sealed tube'
_diffrn_radiation_type MoK\a
_diffrn_radiation_wavelength 0.71073
_diffrn_reflns_av_R_equivalents 0.0486
_diffrn_reflns_av_sigmaI/netI 0.0796
_diffrn_reflns_limit_h_max 11
_diffrn_reflns_limit_h_min -11
_diffrn_reflns_limit_k_max 15
_diffrn_reflns_limit_k_min -15
_diffrn_reflns_limit_l_max 15
_diffrn_reflns_limit_l_min -15
_diffrn_reflns_number 11818
_diffrn_reflns_theta_full 25.20
_diffrn_reflns_theta_max 25.20
_diffrn_reflns_theta_min 2.31
_exptl_absorpt_coefficient_mu 4.089
_exptl_absorpt_correction_T_max 0.7098
_exptl_absorpt_correction_T_min 0.5105
_exptl_absorpt_correction_type multi-scan
_exptl_absorpt_process_details SADABS
_exptl_crystal_colour yellow
_exptl_crystal_density_diffrn 1.587
_exptl_crystal_density_method 'not measured'
_exptl_crystal_description block
_exptl_crystal_F_000 772
_exptl_crystal_size_max 0.19
_exptl_crystal_size_mid 0.14
_exptl_crystal_size_min 0.09
_platon_squeeze_details
;
;
_refine_diff_density_max 0.708
_refine_diff_density_min -0.619
_refine_diff_density_rms 0.132
_refine_ls_extinction_method none
_refine_ls_goodness_of_fit_ref 1.009
_refine_ls_hydrogen_treatment constr
_refine_ls_matrix_type full
_refine_ls_number_parameters 415
_refine_ls_number_reflns 5861
_refine_ls_number_restraints 0
_refine_ls_restrained_S_all 1.009
_refine_ls_R_factor_all 0.0543
_refine_ls_R_factor_gt 0.0418
_refine_ls_shift/su_max 0.001
_refine_ls_shift/su_mean 0.000
_refine_ls_structure_factor_coef Fsqd
_refine_ls_weighting_details 'calc w=1/[\s^2^(Fo^2^)+(0.0288P)^2^+0.0000P] where P=(Fo^2^+2Fc^2^)/3'
_refine_ls_weighting_scheme calc
_refine_ls_wR_factor_gt 0.0781
_refine_ls_wR_factor_ref 0.0815
_reflns_number_gt 4772
_reflns_number_total 5861
_reflns_threshold_expression >2sigma(I)
_cod_data_source_file c5nj00195a1.cif
_cod_data_source_block p1
_cod_depositor_comments
;
The following automatic conversions were performed:

'_symmetry_cell_setting' value 'Triclinic' changed to 'triclinic'
according to
/usr/data/users/saulius/crontab/automatic-downloads/rss-feeds/RSC/lib/dictionaries/cif_core.dic
dictionary named 'cif_core.dic' version 2.4.2 from 2011-04-26.

Automatic conversion script
Id: cif_fix_values 3271 2015-04-21 07:52:19Z andrius 

 Adding full bibliography for 7054830--7054832.cif.
;
_cod_original_sg_symbol_H-M P-1
_cod_database_code 7054830

loop_
_symmetry_equiv_pos_as_xyz
'x, y, z'
'-x, -y, -z'

loop_
_atom_site_label
_atom_site_type_symbol
_atom_site_fract_x
_atom_site_fract_y
_atom_site_fract_z
_atom_site_U_iso_or_equiv
_atom_site_adp_type
_atom_site_occupancy
_atom_site_symmetry_multiplicity
_atom_site_calc_flag
_atom_site_refinement_flags
C1 C -0.0786(7) 0.8030(6) 0.0850(5) 0.0433(18) Uani 1 1 d .
H1 H -0.1150 0.8583 0.1089 0.052 Uiso 1 1 calc R
C2 C -0.1590(7) 0.7263(6) 0.0164(5) 0.0505(19) Uani 1 1 d .
H2 H -0.2475 0.7302 -0.0075 0.061 Uiso 1 1 calc R
C3 C -0.1093(7) 0.6425(6) -0.0179(6) 0.055(2) Uani 1 1 d .
H3 H -0.1649 0.5873 -0.0632 0.066 Uiso 1 1 calc R
C4 C 0.0245(7) 0.6412(5) 0.0159(5) 0.0472(18) Uani 1 1 d .
H4 H 0.0620 0.5868 -0.0088 0.057 Uiso 1 1 calc R
C5 C 0.1019(6) 0.7216(5) 0.0870(5) 0.0376(16) Uani 1 1 d .
C6 C 0.2395(6) 0.7233(5) 0.1344(5) 0.0349(15) Uani 1 1 d .
C7 C 0.4230(6) 0.6906(5) 0.1845(5) 0.0331(15) Uani 1 1 d .
C8 C 0.5355(6) 0.6355(5) 0.1968(5) 0.0374(16) Uani 1 1 d .
C9 C 0.5316(7) 0.5456(6) 0.1363(5) 0.0492(19) Uani 1 1 d .
H9 H 0.4592 0.5197 0.0852 0.059 Uiso 1 1 calc R
C10 C 0.6348(8) 0.4921(6) 0.1500(5) 0.052(2) Uani 1 1 d .
H10 H 0.6311 0.4303 0.1085 0.062 Uiso 1 1 calc R
C11 C 0.7403(7) 0.5299(6) 0.2237(6) 0.0456(18) Uani 1 1 d .
C12 C 0.7489(8) 0.6205(6) 0.2852(6) 0.063(2) Uani 1 1 d .
H12 H 0.8224 0.6455 0.3355 0.076 Uiso 1 1 calc R
C13 C 0.6463(8) 0.6757(6) 0.2721(6) 0.061(2) Uani 1 1 d .
H13 H 0.6516 0.7383 0.3128 0.073 Uiso 1 1 calc R
C14 C 0.8496(9) 0.4730(7) 0.2450(7) 0.058(2) Uani 1 1 d .
C15 C 0.1274(7) 0.7733(6) 0.3936(5) 0.0488(19) Uani 1 1 d .
H15 H 0.1985 0.7454 0.3724 0.059 Uiso 1 1 calc R
C16 C 0.0632(8) 0.7340(7) 0.4752(6) 0.061(2) Uani 1 1 d .
H16 H 0.0899 0.6805 0.5082 0.073 Uiso 1 1 calc R
C17 C -0.0421(8) 0.7759(7) 0.5073(6) 0.059(2) Uani 1 1 d .
H17 H -0.0865 0.7517 0.5631 0.070 Uiso 1 1 calc R
C18 C -0.0801(8) 0.8536(6) 0.4555(5) 0.053(2) Uani 1 1 d .
H18 H -0.1511 0.8821 0.4760 0.063 Uiso 1 1 calc R
C19 C -0.0135(6) 0.8897(6) 0.3731(5) 0.0380(17) Uani 1 1 d .
C20 C -0.0403(6) 0.9728(5) 0.3143(5) 0.0376(16) Uani 1 1 d .
C21 C -0.1519(7) 1.0185(7) 0.3237(6) 0.054(2) Uani 1 1 d .
H21 H -0.2184 0.9917 0.3668 0.065 Uiso 1 1 calc R
C22 C -0.1636(8) 1.1033(7) 0.2691(6) 0.066(3) Uani 1 1 d .
H22 H -0.2372 1.1341 0.2763 0.079 Uiso 1 1 calc R
C23 C -0.0680(8) 1.1415(6) 0.2049(6) 0.058(2) Uani 1 1 d .
H23 H -0.0756 1.1990 0.1687 0.070 Uiso 1 1 calc R
C24 C 0.0397(7) 1.0955(6) 0.1935(5) 0.0464(18) Uani 1 1 d .
H24 H 0.1035 1.1223 0.1485 0.056 Uiso 1 1 calc R
C35 C 0.3523(7) 1.0394(6) 0.4307(5) 0.0424(17) Uani 1 1 d .
H35 H 0.2947 0.9873 0.4640 0.051 Uiso 1 1 calc R
C34 C 0.4507(8) 1.1225(7) 0.4865(6) 0.058(2) Uani 1 1 d .
H34 H 0.4618 1.1241 0.5562 0.069 Uiso 1 1 calc R
C33 C 0.5319(8) 1.2026(7) 0.4396(7) 0.065(2) Uani 1 1 d .
H33 H 0.5936 1.2615 0.4774 0.078 Uiso 1 1 calc R
C32 C 0.5225(7) 1.1963(6) 0.3360(7) 0.058(2) Uani 1 1 d .
H32 H 0.5818 1.2487 0.3039 0.069 Uiso 1 1 calc R
C31 C 0.4240(7) 1.1112(6) 0.2793(5) 0.0424(17) Uani 1 1 d .
C30 C 0.4074(7) 1.1004(6) 0.1694(5) 0.0420(17) Uani 1 1 d .
C29 C 0.4877(8) 1.1639(6) 0.1049(6) 0.057(2) Uani 1 1 d .
H29 H 0.5609 1.2225 0.1314 0.069 Uiso 1 1 calc R
C28 C 0.4609(9) 1.1415(7) 0.0037(7) 0.062(2) Uani 1 1 d .
H28 H 0.5163 1.1840 -0.0386 0.074 Uiso 1 1 calc R
C27 C 0.3523(8) 1.0566(7) -0.0359(6) 0.055(2) Uani 1 1 d .
H27 H 0.3310 1.0424 -0.1052 0.066 Uiso 1 1 calc R
C26 C 0.2759(7) 0.9933(6) 0.0274(5) 0.0452(18) Uani 1 1 d .
H26 H 0.2032 0.9347 0.0001 0.054 Uiso 1 1 calc R
F1 F 0.8219(6) 0.3772(5) 0.1912(5) 0.114(2) Uani 1 1 d .
F2 F 0.8659(7) 0.4492(6) 0.3356(4) 0.131(3) Uani 1 1 d .
F3 F 0.9703(5) 0.5214(5) 0.2230(5) 0.121(2) Uani 1 1 d .
Ir1 Ir 0.19439(3) 0.92195(2) 0.230787(19) 0.03097(10) Uani 1 1 d .
N1 N 0.0519(5) 0.8040(4) 0.1209(4) 0.0361(13) Uani 1 1 d .
N2 N 0.3034(5) 0.8033(4) 0.2033(4) 0.0310(12) Uani 1 1 d .
N3 N 0.4260(5) 0.7842(4) 0.2382(4) 0.0351(13) Uani 1 1 d .
N4 N 0.3098(5) 0.6495(4) 0.1180(4) 0.0378(13) Uani 1 1 d .
N5 N 0.0927(5) 0.8496(4) 0.3434(4) 0.0385(14) Uani 1 1 d .
C25 C 0.0575(7) 1.0097(5) 0.2470(5) 0.0387(16) Uani 1 1 d .
C36 C 0.3365(6) 1.0308(5) 0.3267(5) 0.0327(15) Uani 1 1 d .
N6 N 0.3018(5) 1.0123(4) 0.1291(4) 0.0358(13) Uani 1 1 d .

loop_
_atom_site_aniso_label
_atom_site_aniso_U_11
_atom_site_aniso_U_22
_atom_site_aniso_U_33
_atom_site_aniso_U_23
_atom_site_aniso_U_13
_atom_site_aniso_U_12
C1 0.035(4) 0.048(5) 0.050(5) 0.000(4) -0.003(3) 0.019(3)
C2 0.046(4) 0.055(5) 0.050(5) -0.002(4) -0.006(4) 0.017(4)
C3 0.048(5) 0.047(5) 0.055(5) -0.003(4) -0.020(4) -0.002(4)
C4 0.051(5) 0.032(4) 0.054(5) -0.004(4) -0.005(4) 0.009(4)
C5 0.035(4) 0.034(4) 0.043(4) 0.008(3) 0.005(3) 0.007(3)
C6 0.034(4) 0.027(4) 0.040(4) 0.001(3) -0.001(3) 0.004(3)
C7 0.031(4) 0.040(4) 0.032(4) 0.002(3) 0.002(3) 0.016(3)
C8 0.037(4) 0.033(4) 0.040(4) 0.002(3) 0.002(3) 0.005(3)
C9 0.043(4) 0.049(5) 0.054(5) -0.010(4) -0.008(4) 0.020(4)
C10 0.059(5) 0.047(5) 0.052(5) -0.008(4) -0.001(4) 0.023(4)
C11 0.038(4) 0.045(5) 0.059(5) 0.016(4) 0.004(4) 0.017(4)
C12 0.055(5) 0.057(5) 0.076(6) -0.017(5) -0.014(4) 0.022(4)
C13 0.058(5) 0.044(5) 0.075(6) -0.021(4) -0.012(4) 0.018(4)
C14 0.062(6) 0.057(6) 0.064(6) 0.009(5) 0.013(5) 0.029(5)
C15 0.049(5) 0.051(5) 0.045(5) 0.012(4) 0.004(4) 0.010(4)
C16 0.061(5) 0.065(6) 0.055(5) 0.025(5) -0.006(4) 0.012(5)
C17 0.055(5) 0.067(6) 0.043(5) 0.002(4) 0.011(4) -0.002(4)
C18 0.049(4) 0.054(5) 0.050(5) -0.012(4) 0.015(4) 0.006(4)
C19 0.033(4) 0.051(5) 0.025(4) -0.009(3) 0.001(3) 0.005(3)
C20 0.032(4) 0.050(4) 0.032(4) -0.006(3) 0.004(3) 0.016(3)
C21 0.045(4) 0.070(6) 0.048(5) -0.014(4) 0.010(4) 0.019(4)
C22 0.060(6) 0.078(7) 0.071(6) -0.015(5) -0.003(5) 0.046(5)
C23 0.067(5) 0.064(5) 0.055(5) -0.008(4) -0.002(4) 0.042(5)
C24 0.051(4) 0.054(5) 0.039(4) 0.006(4) 0.005(3) 0.022(4)
C35 0.037(4) 0.049(5) 0.044(4) -0.002(4) 0.008(3) 0.015(3)
C34 0.049(5) 0.075(6) 0.049(5) -0.009(5) -0.004(4) 0.022(5)
C33 0.049(5) 0.063(6) 0.072(6) -0.028(5) -0.010(5) 0.009(4)
C32 0.041(4) 0.045(5) 0.089(7) 0.010(5) 0.015(4) 0.011(4)
C31 0.029(4) 0.040(4) 0.057(5) -0.005(4) 0.000(3) 0.012(3)
C30 0.033(4) 0.045(4) 0.053(5) 0.005(4) 0.010(4) 0.019(4)
C29 0.043(4) 0.051(5) 0.079(6) 0.019(5) 0.019(4) 0.009(4)
C28 0.061(6) 0.073(6) 0.068(6) 0.041(5) 0.028(5) 0.032(5)
C27 0.063(5) 0.063(6) 0.048(5) 0.019(4) 0.019(4) 0.024(5)
C26 0.048(4) 0.050(5) 0.039(4) 0.005(4) 0.009(4) 0.014(4)
F1 0.095(4) 0.095(4) 0.165(6) -0.023(4) -0.018(4) 0.069(4)
F2 0.170(6) 0.210(7) 0.081(4) 0.055(5) 0.029(4) 0.153(6)
F3 0.051(3) 0.119(5) 0.217(7) 0.080(5) 0.043(4) 0.040(3)
Ir1 0.03100(15) 0.03119(15) 0.03185(15) 0.00072(11) 0.00465(10) 0.01049(11)
N1 0.035(3) 0.035(3) 0.038(3) 0.003(3) 0.003(3) 0.007(3)
N2 0.027(3) 0.033(3) 0.033(3) 0.005(3) 0.003(2) 0.008(2)
N3 0.033(3) 0.035(3) 0.038(3) 0.000(3) 0.003(3) 0.012(3)
N4 0.037(3) 0.033(3) 0.043(3) 0.001(3) 0.000(3) 0.010(3)
N5 0.039(3) 0.042(3) 0.038(3) 0.005(3) 0.005(3) 0.015(3)
C25 0.040(4) 0.038(4) 0.034(4) -0.001(3) -0.001(3) 0.006(3)
C36 0.035(4) 0.032(4) 0.034(4) -0.006(3) 0.005(3) 0.016(3)
N6 0.030(3) 0.035(3) 0.044(4) 0.009(3) 0.006(3) 0.012(3)

loop_
_atom_type_symbol
_atom_type_description
_atom_type_scat_dispersion_real
_atom_type_scat_dispersion_imag
_atom_type_scat_source
C C 0.0033 0.0016 'International Tables Vol C Tables 4.2.6.8 and 6.1.1.4'
H H 0.0000 0.0000 'International Tables Vol C Tables 4.2.6.8 and 6.1.1.4'
F F 0.0171 0.0103 'International Tables Vol C Tables 4.2.6.8 and 6.1.1.4'
Ir Ir -1.4442 7.9887 'International Tables Vol C Tables 4.2.6.8 and 6.1.1.4'
N N 0.0061 0.0033 'International Tables Vol C Tables 4.2.6.8 and 6.1.1.4'

loop_
_geom_angle_atom_site_label_1
_geom_angle_atom_site_label_2
_geom_angle_atom_site_label_3
_geom_angle
C2 C1 N1 123.5(6)
C2 C1 H1 118.3
N1 C1 H1 118.3
C1 C2 C3 119.3(7)
C1 C2 H2 120.3
C3 C2 H2 120.3
C2 C3 C4 119.0(7)
C2 C3 H3 120.5
C4 C3 H3 120.5
C3 C4 C5 119.0(6)
C3 C4 H4 120.5
C5 C4 H4 120.5
N1 C5 C4 121.6(6)
N1 C5 C6 114.6(6)
C4 C5 C6 123.7(6)
N2 C6 N4 114.4(6)
N2 C6 C5 118.7(5)
N4 C6 C5 126.8(6)
N4 C7 N3 115.6(5)
N4 C7 C8 121.3(6)
N3 C7 C8 123.2(6)
C9 C8 C13 119.5(6)
C9 C8 C7 120.7(6)
C13 C8 C7 119.8(6)
C8 C9 C10 120.6(7)
C8 C9 H9 119.7
C10 C9 H9 119.7
C11 C10 C9 119.8(7)
C11 C10 H10 120.1
C9 C10 H10 120.1
C10 C11 C12 121.4(7)
C10 C11 C14 122.2(7)
C12 C11 C14 116.4(7)
C11 C12 C13 119.5(7)
C11 C12 H12 120.2
C13 C12 H12 120.2
C12 C13 C8 119.2(7)
C12 C13 H13 120.4
C8 C13 H13 120.4
F3 C14 F2 106.3(8)
F3 C14 F1 103.3(7)
F2 C14 F1 102.9(7)
F3 C14 C11 114.9(7)
F2 C14 C11 115.8(7)
F1 C14 C11 112.3(7)
N5 C15 C16 123.1(7)
N5 C15 H15 118.5
C16 C15 H15 118.5
C15 C16 C17 118.6(7)
C15 C16 H16 120.7
C17 C16 H16 120.7
C18 C17 C16 118.9(7)
C18 C17 H17 120.5
C16 C17 H17 120.5
C17 C18 C19 120.4(7)
C17 C18 H18 119.8
C19 C18 H18 119.8
N5 C19 C18 120.2(7)
N5 C19 C20 113.9(5)
C18 C19 C20 125.8(6)
C25 C20 C21 120.4(7)
C25 C20 C19 115.2(5)
C21 C20 C19 124.4(6)
C22 C21 C20 120.3(7)
C22 C21 H21 119.9
C20 C21 H21 119.9
C23 C22 C21 120.1(7)
C23 C22 H22 119.9
C21 C22 H22 119.9
C22 C23 C24 120.0(8)
C22 C23 H23 120.0
C24 C23 H23 120.0
C23 C24 C25 122.6(7)
C23 C24 H24 118.7
C25 C24 H24 118.7
C34 C35 C36 122.1(7)
C34 C35 H35 118.9
C36 C35 H35 118.9
C33 C34 C35 120.0(7)
C33 C34 H34 120.0
C35 C34 H34 120.0
C34 C33 C32 120.0(8)
C34 C33 H33 120.0
C32 C33 H33 120.0
C33 C32 C31 119.9(7)
C33 C32 H32 120.0
C31 C32 H32 120.0
C32 C31 C36 120.5(7)
C32 C31 C30 122.8(7)
C36 C31 C30 116.7(6)
N6 C30 C29 118.9(7)
N6 C30 C31 113.0(6)
C29 C30 C31 128.0(7)
C28 C29 C30 120.8(8)
C28 C29 H29 119.6
C30 C29 H29 119.6
C29 C28 C27 120.0(8)
C29 C28 H28 120.0
C27 C28 H28 120.0
C26 C27 C28 119.0(7)
C26 C27 H27 120.5
C28 C27 H27 120.5
C27 C26 N6 122.5(7)
C27 C26 H26 118.8
N6 C26 H26 118.8
C25 Ir1 C36 89.9(2)
C25 Ir1 N5 80.1(2)
C36 Ir1 N5 93.2(2)
C25 Ir1 N6 95.9(2)
C36 Ir1 N6 80.8(2)
N5 Ir1 N6 172.8(2)
C25 Ir1 N2 168.5(2)
C36 Ir1 N2 100.9(2)
N5 Ir1 N2 95.2(2)
N6 Ir1 N2 89.85(19)
C25 Ir1 N1 92.9(2)
C36 Ir1 N1 176.2(2)
N5 Ir1 N1 89.8(2)
N6 Ir1 N1 96.4(2)
N2 Ir1 N1 76.48(19)
C1 N1 C5 117.5(6)
C1 N1 Ir1 127.8(4)
C5 N1 Ir1 114.7(4)
C6 N2 N3 107.3(5)
C6 N2 Ir1 115.3(4)
N3 N2 Ir1 137.4(4)
C7 N3 N2 102.7(5)
C6 N4 C7 100.0(5)
C15 N5 C19 118.8(6)
C15 N5 Ir1 125.4(4)
C19 N5 Ir1 115.6(4)
C20 C25 C24 116.7(6)
C20 C25 Ir1 114.5(5)
C24 C25 Ir1 128.6(5)
C35 C36 C31 117.3(6)
C35 C36 Ir1 128.9(5)
C31 C36 Ir1 113.6(5)
C26 N6 C30 118.7(6)
C26 N6 Ir1 125.6(5)
C30 N6 Ir1 115.7(4)

loop_
_geom_bond_atom_site_label_1
_geom_bond_atom_site_label_2
_geom_bond_distance
C1 C2 1.345(9)
C1 N1 1.349(7)
C1 H1 0.9300
C2 C3 1.368(9)
C2 H2 0.9300
C3 C4 1.380(9)
C3 H3 0.9300
C4 C5 1.381(8)
C4 H4 0.9300
C5 N1 1.352(7)
C5 C6 1.460(8)
C6 N2 1.325(7)
C6 N4 1.339(7)
C7 N4 1.346(7)
C7 N3 1.354(7)
C7 C8 1.481(8)
C8 C9 1.358(8)
C8 C13 1.399(9)
C9 C10 1.389(9)
C9 H9 0.9300
C10 C11 1.349(9)
C10 H10 0.9300
C11 C12 1.362(9)
C11 C14 1.485(9)
C12 C13 1.398(10)
C12 H12 0.9300
C13 H13 0.9300
C14 F3 1.272(9)
C14 F2 1.281(9)
C14 F1 1.337(9)
C15 N5 1.332(8)
C15 C16 1.373(9)
C15 H15 0.9300
C16 C17 1.384(10)
C16 H16 0.9300
C17 C18 1.373(10)
C17 H17 0.9300
C18 C19 1.380(9)
C18 H18 0.9300
C19 N5 1.368(7)
C19 C20 1.441(9)
C20 C25 1.397(8)
C20 C21 1.398(9)
C21 C22 1.383(10)
C21 H21 0.9300
C22 C23 1.356(10)
C22 H22 0.9300
C23 C24 1.370(9)
C23 H23 0.9300
C24 C25 1.403(9)
C24 H24 0.9300
C35 C34 1.377(9)
C35 C36 1.382(8)
C35 H35 0.9300
C34 C33 1.363(10)
C34 H34 0.9300
C33 C32 1.379(10)
C33 H33 0.9300
C32 C31 1.397(9)
C32 H32 0.9300
C31 C36 1.398(9)
C31 C30 1.461(9)
C30 N6 1.376(8)
C30 C29 1.390(9)
C29 C28 1.355(10)
C29 H29 0.9300
C28 C27 1.366(10)
C28 H28 0.9300
C27 C26 1.359(9)
C27 H27 0.9300
C26 N6 1.359(8)
C26 H26 0.9300
Ir1 C25 2.003(6)
Ir1 C36 2.013(6)
Ir1 N5 2.032(5)
Ir1 N6 2.042(5)
Ir1 N2 2.124(5)
Ir1 N1 2.175(5)
N2 N3 1.363(6)

loop_
_geom_torsion_atom_site_label_1
_geom_torsion_atom_site_label_2
_geom_torsion_atom_site_label_3
_geom_torsion_atom_site_label_4
_geom_torsion
N1 C1 C2 C3 1.8(11)
C1 C2 C3 C4 -2.6(11)
C2 C3 C4 C5 3.1(11)
C3 C4 C5 N1 -2.9(10)
C3 C4 C5 C6 174.5(6)
N1 C5 C6 N2 -1.0(9)
C4 C5 C6 N2 -178.6(6)
N1 C5 C6 N4 177.0(6)
C4 C5 C6 N4 -0.6(11)
N4 C7 C8 C9 4.4(10)
N3 C7 C8 C9 -175.6(6)
N4 C7 C8 C13 -174.9(6)
N3 C7 C8 C13 5.1(10)
C13 C8 C9 C10 1.4(11)
C7 C8 C9 C10 -177.9(6)
C8 C9 C10 C11 -0.3(11)
C9 C10 C11 C12 -0.4(11)
C9 C10 C11 C14 176.9(7)
C10 C11 C12 C13 0.1(12)
C14 C11 C12 C13 -177.4(7)
C11 C12 C13 C8 1.0(12)
C9 C8 C13 C12 -1.8(11)
C7 C8 C13 C12 177.6(7)
C10 C11 C14 F3 110.9(9)
C12 C11 C14 F3 -71.6(10)
C10 C11 C14 F2 -124.5(9)
C12 C11 C14 F2 52.9(11)
C10 C11 C14 F1 -6.8(11)
C12 C11 C14 F1 170.7(7)
N5 C15 C16 C17 -0.3(11)
C15 C16 C17 C18 1.1(11)
C16 C17 C18 C19 -0.4(11)
C17 C18 C19 N5 -1.1(10)
C17 C18 C19 C20 -178.0(7)
N5 C19 C20 C25 -8.7(8)
C18 C19 C20 C25 168.3(6)
N5 C19 C20 C21 173.4(6)
C18 C19 C20 C21 -9.5(11)
C25 C20 C21 C22 -2.4(10)
C19 C20 C21 C22 175.4(7)
C20 C21 C22 C23 1.0(12)
C21 C22 C23 C24 0.6(12)
C22 C23 C24 C25 -0.8(11)
C36 C35 C34 C33 3.1(10)
C35 C34 C33 C32 -4.7(11)
C34 C33 C32 C31 3.9(11)
C33 C32 C31 C36 -1.4(10)
C33 C32 C31 C30 179.3(6)
C32 C31 C30 N6 -178.4(6)
C36 C31 C30 N6 2.3(8)
C32 C31 C30 C29 4.8(10)
C36 C31 C30 C29 -174.5(6)
N6 C30 C29 C28 1.7(10)
C31 C30 C29 C28 178.3(7)
C30 C29 C28 C27 1.0(11)
C29 C28 C27 C26 -2.4(11)
C28 C27 C26 N6 1.2(10)
C2 C1 N1 C5 -1.5(10)
C2 C1 N1 Ir1 179.8(5)
C4 C5 N1 C1 2.0(9)
C6 C5 N1 C1 -175.6(6)
C4 C5 N1 Ir1 -179.1(5)
C6 C5 N1 Ir1 3.3(7)
C25 Ir1 N1 C1 0.1(6)
C36 Ir1 N1 C1 -137(3)
N5 Ir1 N1 C1 80.1(6)
N6 Ir1 N1 C1 -96.2(5)
N2 Ir1 N1 C1 175.5(6)
C25 Ir1 N1 C5 -178.7(5)
C36 Ir1 N1 C5 44(4)
N5 Ir1 N1 C5 -98.7(4)
N6 Ir1 N1 C5 85.0(4)
N2 Ir1 N1 C5 -3.3(4)
N4 C6 N2 N3 -0.4(7)
C5 C6 N2 N3 177.8(5)
N4 C6 N2 Ir1 179.9(4)
C5 C6 N2 Ir1 -1.9(7)
C25 Ir1 N2 C6 26.1(14)
C36 Ir1 N2 C6 -174.4(4)
N5 Ir1 N2 C6 91.3(4)
N6 Ir1 N2 C6 -93.9(4)
N1 Ir1 N2 C6 2.7(4)
C25 Ir1 N2 N3 -153.5(11)
C36 Ir1 N2 N3 6.0(6)
N5 Ir1 N2 N3 -88.3(6)
N6 Ir1 N2 N3 86.6(6)
N1 Ir1 N2 N3 -176.8(6)
N4 C7 N3 N2 0.7(7)
C8 C7 N3 N2 -179.3(5)
C6 N2 N3 C7 -0.2(6)
Ir1 N2 N3 C7 179.4(4)
N2 C6 N4 C7 0.8(7)
C5 C6 N4 C7 -177.2(6)
N3 C7 N4 C6 -0.9(7)
C8 C7 N4 C6 179.1(6)
C16 C15 N5 C19 -1.2(10)
C16 C15 N5 Ir1 173.8(5)
C18 C19 N5 C15 1.9(9)
C20 C19 N5 C15 179.1(6)
C18 C19 N5 Ir1 -173.6(5)
C20 C19 N5 Ir1 3.6(7)
C25 Ir1 N5 C15 -173.9(6)
C36 Ir1 N5 C15 -84.6(6)
N6 Ir1 N5 C15 -117.6(16)
N2 Ir1 N5 C15 16.7(6)
N1 Ir1 N5 C15 93.1(6)
C25 Ir1 N5 C19 1.2(4)
C36 Ir1 N5 C19 90.6(5)
N6 Ir1 N5 C19 57.5(18)
N2 Ir1 N5 C19 -168.2(4)
N1 Ir1 N5 C19 -91.8(4)
C21 C20 C25 C24 2.1(9)
C19 C20 C25 C24 -175.9(6)
C21 C20 C25 Ir1 -172.3(5)
C19 C20 C25 Ir1 9.8(7)
C23 C24 C25 C20 -0.5(10)
C23 C24 C25 Ir1 172.9(5)
C36 Ir1 C25 C20 -99.2(5)
N5 Ir1 C25 C20 -6.0(5)
N6 Ir1 C25 C20 -179.9(5)
N2 Ir1 C25 C20 60.6(14)
N1 Ir1 C25 C20 83.3(5)
C36 Ir1 C25 C24 87.2(6)
N5 Ir1 C25 C24 -179.5(6)
N6 Ir1 C25 C24 6.5(6)
N2 Ir1 C25 C24 -112.9(12)
N1 Ir1 C25 C24 -90.2(6)
C34 C35 C36 C31 -0.7(9)
C34 C35 C36 Ir1 -176.3(5)
C32 C31 C36 C35 -0.1(9)
C30 C31 C36 C35 179.2(5)
C32 C31 C36 Ir1 176.1(5)
C30 C31 C36 Ir1 -4.5(7)
C25 Ir1 C36 C35 83.6(6)
N5 Ir1 C36 C35 3.6(6)
N6 Ir1 C36 C35 179.6(6)
N2 Ir1 C36 C35 -92.4(6)
N1 Ir1 C36 C35 -139(3)
C25 Ir1 C36 C31 -92.1(5)
N5 Ir1 C36 C31 -172.2(4)
N6 Ir1 C36 C31 3.8(4)
N2 Ir1 C36 C31 91.9(4)
N1 Ir1 C36 C31 45(4)
C27 C26 N6 C30 1.4(9)
C27 C26 N6 Ir1 -179.7(5)
C29 C30 N6 C26 -2.8(8)
C31 C30 N6 C26 180.0(5)
C29 C30 N6 Ir1 178.2(5)
C31 C30 N6 Ir1 1.0(6)
C25 Ir1 N6 C26 -92.7(5)
C36 Ir1 N6 C26 178.4(5)
N5 Ir1 N6 C26 -148.1(15)
N2 Ir1 N6 C26 77.3(5)
N1 Ir1 N6 C26 0.9(5)
C25 Ir1 N6 C30 86.3(4)
C36 Ir1 N6 C30 -2.7(4)
N5 Ir1 N6 C30 30.8(18)
N2 Ir1 N6 C30 -103.8(4)
N1 Ir1 N6 C30 179.9(4)

loop_
_platon_squeeze_void_nr
_platon_squeeze_void_average_x
_platon_squeeze_void_average_y
_platon_squeeze_void_average_z
_platon_squeeze_void_volume
_platon_squeeze_void_count_electrons
_platon_squeeze_void_content
1 0.500 0.500 0.500 252 64 ' '
